data_2229445
loop_
_publ_author_name
'Li, Jian'

_publ_section_title
;
 4-(2-Aminophenyl)-10-oxa-4-azatricyclo[5.2.1.0^2,6^]dec-8-ene-3,5-dione
;
_journal_coeditor_code LH5200
_journal_issue 3
_journal_name_full 'Acta Crystallographica Section E'
_journal_page_first o588
_journal_paper_doi 10.1107/S160053681100362X
_journal_volume 67
_journal_year 2011
_chemical_formula_iupac 'C14 H12 N2 O3'
_chemical_formula_moiety 'C14 H12 N2 O3'
_chemical_formula_sum 'C14 H12 N2 O3'
_chemical_formula_weight 256.26
_chemical_name_common
;
<i>N</i>-(2-aminophenyl)-7-oxabicyclo[2.2.1]hept-5-ene-2,3-dicarboximide
;
_chemical_name_systematic
;
4-(2-Aminophenyl)-10-oxa-4-azatricyclo[5.2.1.0^2,6^]dec-8-ene-3,5-dione
;
_space_group_IT_number 29
_symmetry_cell_setting orthorhombic
_symmetry_space_group_name_Hall 'P 2c -2ac'
_symmetry_space_group_name_H-M 'P c a 21'
_atom_sites_solution_hydrogens geom
_atom_sites_solution_primary direct
_atom_sites_solution_secondary difmap
_audit_creation_method SHELXL-97
_cell_angle_alpha 90.00
_cell_angle_beta 90.00
_cell_angle_gamma 90.00
_cell_formula_units_Z 4
_cell_length_a 10.4457(11)
_cell_length_b 8.8245(9)
_cell_length_c 13.2114(15)
_cell_measurement_reflns_used 975
_cell_measurement_temperature 298(2)
_cell_measurement_theta_max 20.136
_cell_measurement_theta_min 3.08
_cell_volume 1217.8(2)
_computing_cell_refinement 'SAINT (Bruker, 1997)'
_computing_data_collection 'SMART (Bruker, 1997)'
_computing_data_reduction 'SAINT (Bruker, 1997)'
_computing_molecular_graphics 'SHELXTL (Sheldrick, 2008) and PLATON (Spek, 2009)'
_computing_publication_material 'SHELXTL (Sheldrick, 2008)'
_computing_structure_refinement 'SHELXL97 (Sheldrick, 2008)'
_computing_structure_solution 'SHELXS97 (Sheldrick, 2008)'
_diffrn_ambient_temperature 298(2)
_diffrn_measured_fraction_theta_full 1.000
_diffrn_measured_fraction_theta_max 1.000
_diffrn_measurement_device_type 'Bruker SMART CCD'
_diffrn_measurement_method '\f and \w'
_diffrn_radiation_monochromator graphite
_diffrn_radiation_source 'fine-focus sealed tube'
_diffrn_radiation_type MoK\a
_diffrn_radiation_wavelength 0.71073
_diffrn_reflns_av_R_equivalents 0.0607
_diffrn_reflns_av_sigmaI/netI 0.0462
_diffrn_reflns_limit_h_max 11
_diffrn_reflns_limit_h_min -12
_diffrn_reflns_limit_k_max 10
_diffrn_reflns_limit_k_min -10
_diffrn_reflns_limit_l_max 12
_diffrn_reflns_limit_l_min -15
_diffrn_reflns_number 5021
_diffrn_reflns_theta_full 25.02
_diffrn_reflns_theta_max 25.02
_diffrn_reflns_theta_min 2.31
_exptl_absorpt_coefficient_mu 0.100
_exptl_absorpt_correction_T_max 0.9802
_exptl_absorpt_correction_T_min 0.9629
_exptl_absorpt_correction_type multi-scan
_exptl_absorpt_process_details '(SADABS; Bruker, 1997)'
_exptl_crystal_colour 'pale yellow'
_exptl_crystal_density_diffrn 1.398
_exptl_crystal_density_method 'not measured'
_exptl_crystal_description block
_exptl_crystal_F_000 536
_exptl_crystal_size_max 0.38
_exptl_crystal_size_mid 0.33
_exptl_crystal_size_min 0.20
_refine_diff_density_max 0.139
_refine_diff_density_min -0.122
_refine_ls_goodness_of_fit_ref 1.008
_refine_ls_hydrogen_treatment constr
_refine_ls_matrix_type full
_refine_ls_number_parameters 173
_refine_ls_number_reflns 1131
_refine_ls_number_restraints 1
_refine_ls_restrained_S_all 1.008
_refine_ls_R_factor_all 0.0616
_refine_ls_R_factor_gt 0.0409
_refine_ls_shift/su_max 0.000
_refine_ls_shift/su_mean 0.000
_refine_ls_structure_factor_coef Fsqd
_refine_ls_weighting_details 'calc w=1/[\s^2^(Fo^2^)+(0.0348P)^2^] where P=(Fo^2^+2Fc^2^)/3'
_refine_ls_weighting_scheme calc
_refine_ls_wR_factor_gt 0.0781
_refine_ls_wR_factor_ref 0.0837
_reflns_number_gt 827
_reflns_number_total 1131
_reflns_threshold_expression I>2\s(I)
_cod_data_source_file lh5200.cif
_cod_data_source_block I
_cod_database_code 2229445
_cod_database_fobs_code 2229445

loop_
_symmetry_equiv_pos_as_xyz
'x, y, z'
'-x, -y, z+1/2'
'x+1/2, -y, z'
'-x+1/2, y, z+1/2'

loop_
_atom_site_type_symbol
_atom_site_label
_atom_site_fract_x
_atom_site_fract_y
_atom_site_fract_z
_atom_site_U_iso_or_equiv
_atom_site_adp_type
_atom_site_calc_flag
_atom_site_refinement_flags
_atom_site_occupancy
_atom_site_disorder_assembly
_atom_site_disorder_group
N N1 0.0406(3) 0.1444(3) 0.0863(2) 0.0401(7) Uani d . 1 . .
N N2 0.2069(3) 0.1868(4) 0.2520(3) 0.0729(11) Uani d . 1 . .
H H2A 0.2110 0.1054 0.2164 0.087 Uiso calc R 1 . .
H H2B 0.2577 0.1992 0.3025 0.087 Uiso calc R 1 . .
O O1 -0.0454(3) -0.0189(3) 0.20351(18) 0.0680(9) Uani d . 1 . .
O O2 0.1232(3) 0.2521(3) -0.0577(2) 0.0671(9) Uani d . 1 . .
O O3 0.2418(2) -0.1090(3) 0.03190(19) 0.0562(7) Uani d . 1 . .
C C1 -0.0025(4) 0.0040(4) 0.1192(3) 0.0467(9) Uani d . 1 . .
C C2 0.0207(4) -0.1091(4) 0.0363(3) 0.0476(9) Uani d . 1 . .
H H2 -0.0560 -0.1684 0.0201 0.057 Uiso calc R 1 . .
C C3 0.0677(3) -0.0159(4) -0.0536(3) 0.0469(10) Uani d . 1 . .
H H3 0.0115 -0.0229 -0.1128 0.056 Uiso calc R 1 . .
C C4 0.0818(3) 0.1439(5) -0.0139(3) 0.0462(10) Uani d . 1 . .
C C5 0.0363(4) 0.2805(4) 0.1474(3) 0.0442(9) Uani d . 1 . .
C C6 0.1193(4) 0.2968(4) 0.2282(3) 0.0490(10) Uani d . 1 . .
C C7 0.1108(5) 0.4281(5) 0.2857(3) 0.0709(14) Uani d . 1 . .
H H7 0.1657 0.4417 0.3404 0.085 Uiso calc R 1 . .
C C8 0.0224(6) 0.5379(5) 0.2631(4) 0.0818(16) Uani d . 1 . .
H H8 0.0173 0.6247 0.3029 0.098 Uiso calc R 1 . .
C C9 -0.0598(5) 0.5204(5) 0.1810(4) 0.0783(14) Uani d . 1 . .
H H9 -0.1187 0.5958 0.1652 0.094 Uiso calc R 1 . .
C C10 -0.0533(4) 0.3914(5) 0.1239(3) 0.0588(11) Uani d . 1 . .
H H10 -0.1087 0.3780 0.0695 0.071 Uiso calc R 1 . .
C C11 0.1408(4) -0.2123(4) 0.0576(3) 0.0555(11) Uani d . 1 . .
H H11 0.1455 -0.2562 0.1256 0.067 Uiso calc R 1 . .
C C12 0.1452(4) -0.3243(5) -0.0286(3) 0.0640(12) Uani d . 1 . .
H H12 0.1251 -0.4269 -0.0259 0.077 Uiso calc R 1 . .
C C13 0.1827(4) -0.2477(5) -0.1075(3) 0.0629(13) Uani d . 1 . .
H H13 0.1946 -0.2846 -0.1728 0.075 Uiso calc R 1 . .
C C14 0.2030(4) -0.0868(4) -0.0717(3) 0.0548(11) Uani d . 1 . .
H H14 0.2615 -0.0259 -0.1130 0.066 Uiso calc R 1 . .

loop_
_atom_site_aniso_label
_atom_site_aniso_U_11
_atom_site_aniso_U_22
_atom_site_aniso_U_33
_atom_site_aniso_U_12
_atom_site_aniso_U_13
_atom_site_aniso_U_23
N1 0.0467(17) 0.0387(18) 0.0349(15) -0.0027(15) 0.0028(13) 0.0024(14)
N2 0.076(3) 0.068(2) 0.075(3) -0.004(2) -0.025(2) 0.004(2)
O1 0.094(2) 0.066(2) 0.0437(16) -0.0215(16) 0.0186(16) 0.0025(14)
O2 0.093(2) 0.0526(19) 0.0561(17) -0.0006(16) 0.0217(16) 0.0131(14)
O3 0.0502(17) 0.0539(16) 0.0644(17) -0.0025(15) -0.0137(14) -0.0007(13)
C1 0.051(2) 0.049(2) 0.040(2) -0.008(2) -0.0003(18) -0.0011(17)
C2 0.052(2) 0.048(2) 0.0433(19) -0.009(2) 0.0000(18) -0.0039(19)
C3 0.051(2) 0.051(2) 0.038(2) 0.005(2) -0.0063(17) 0.0006(18)
C4 0.047(2) 0.050(3) 0.042(2) 0.006(2) 0.0011(18) 0.009(2)
C5 0.046(2) 0.042(2) 0.045(2) 0.002(2) 0.0095(18) 0.0005(18)
C6 0.053(3) 0.049(2) 0.045(2) -0.004(2) 0.0000(19) -0.0003(19)
C7 0.086(4) 0.065(3) 0.062(3) -0.027(3) 0.014(2) -0.019(2)
C8 0.095(4) 0.053(3) 0.097(4) -0.012(3) 0.049(3) -0.028(3)
C9 0.068(4) 0.051(3) 0.115(4) 0.016(3) 0.027(3) 0.003(3)
C10 0.055(3) 0.047(2) 0.075(3) 0.003(2) 0.008(2) 0.004(2)
C11 0.067(3) 0.050(2) 0.050(2) -0.003(2) -0.006(2) 0.0055(18)
C12 0.076(3) 0.046(3) 0.070(3) 0.005(2) 0.001(2) -0.008(2)
C13 0.069(3) 0.061(3) 0.059(3) 0.014(2) 0.002(2) -0.013(2)
C14 0.056(3) 0.061(3) 0.047(2) 0.006(2) 0.0046(19) 0.003(2)

loop_
_atom_type_symbol
_atom_type_description
_atom_type_scat_dispersion_real
_atom_type_scat_dispersion_imag
_atom_type_scat_source
C C 0.0033 0.0016 'International Tables Vol C Tables 4.2.6.8 and 6.1.1.4'
H H 0.0000 0.0000 'International Tables Vol C Tables 4.2.6.8 and 6.1.1.4'
N N 0.0061 0.0033 'International Tables Vol C Tables 4.2.6.8 and 6.1.1.4'
O O 0.0106 0.0060 'International Tables Vol C Tables 4.2.6.8 and 6.1.1.4'

loop_
_geom_angle_atom_site_label_1
_geom_angle_atom_site_label_2
_geom_angle_atom_site_label_3
_geom_angle_site_symmetry_1
_geom_angle_site_symmetry_3
_geom_angle
_geom_angle_publ_flag
C1 N1 C4 . . 113.3(3) ?
C1 N1 C5 . . 123.8(3) ?
C4 N1 C5 . . 122.9(3) ?
C6 N2 H2A . . 120.0 ?
C6 N2 H2B . . 120.0 ?
H2A N2 H2B . . 120.0 ?
C11 O3 C14 . . 96.0(3) ?
O1 C1 N1 . . 123.6(3) ?
O1 C1 C2 . . 128.1(4) ?
N1 C1 C2 . . 108.2(3) ?
C1 C2 C3 . . 105.2(3) ?
C1 C2 C11 . . 112.4(3) ?
C3 C2 C11 . . 101.2(3) ?
C1 C2 H2 . . 112.4 ?
C3 C2 H2 . . 112.4 ?
C11 C2 H2 . . 112.4 ?
C4 C3 C2 . . 105.3(3) ?
C4 C3 C14 . . 109.8(3) ?
C2 C3 C14 . . 101.2(3) ?
C4 C3 H3 . . 113.2 ?
C2 C3 H3 . . 113.2 ?
C14 C3 H3 . . 113.2 ?
O2 C4 N1 . . 124.7(4) ?
O2 C4 C3 . . 127.7(4) ?
N1 C4 C3 . . 107.6(3) ?
C6 C5 C10 . . 121.4(3) ?
C6 C5 N1 . . 119.9(3) ?
C10 C5 N1 . . 118.7(3) ?
N2 C6 C5 . . 121.4(3) ?
N2 C6 C7 . . 120.6(4) ?
C5 C6 C7 . . 118.0(4) ?
C8 C7 C6 . . 120.9(5) ?
C8 C7 H7 . . 119.5 ?
C6 C7 H7 . . 119.5 ?
C7 C8 C9 . . 120.4(4) ?
C7 C8 H8 . . 119.8 ?
C9 C8 H8 . . 119.8 ?
C10 C9 C8 . . 119.5(4) ?
C10 C9 H9 . . 120.3 ?
C8 C9 H9 . . 120.3 ?
C9 C10 C5 . . 119.8(4) ?
C9 C10 H10 . . 120.1 ?
C5 C10 H10 . . 120.1 ?
O3 C11 C12 . . 102.5(3) ?
O3 C11 C2 . . 100.2(3) ?
C12 C11 C2 . . 105.5(3) ?
O3 C11 H11 . . 115.6 ?
C12 C11 H11 . . 115.6 ?
C2 C11 H11 . . 115.6 ?
C13 C12 C11 . . 105.9(4) ?
C13 C12 H12 . . 127.1 ?
C11 C12 H12 . . 127.1 ?
C12 C13 C14 . . 106.1(4) ?
C12 C13 H13 . . 126.9 ?
C14 C13 H13 . . 126.9 ?
O3 C14 C13 . . 102.1(3) ?
O3 C14 C3 . . 99.4(3) ?
C13 C14 C3 . . 107.3(3) ?
O3 C14 H14 . . 115.4 ?
C13 C14 H14 . . 115.4 ?
C3 C14 H14 . . 115.4 ?

loop_
_geom_bond_atom_site_label_1
_geom_bond_atom_site_label_2
_geom_bond_site_symmetry_2
_geom_bond_distance
_geom_bond_publ_flag
N1 C1 . 1.388(4) ?
N1 C4 . 1.392(4) ?
N1 C5 . 1.447(4) ?
N2 C6 . 1.370(5) ?
N2 H2A . 0.8600 ?
N2 H2B . 0.8600 ?
O1 C1 . 1.217(4) ?
O2 C4 . 1.198(4) ?
O3 C11 . 1.434(4) ?
O3 C14 . 1.440(4) ?
C1 C2 . 1.502(5) ?
C2 C3 . 1.525(5) ?
C2 C11 . 1.576(5) ?
C2 H2 . 0.9800 ?
C3 C4 . 1.512(5) ?
C3 C14 . 1.564(5) ?
C3 H3 . 0.9800 ?
C5 C6 . 1.383(5) ?
C5 C10 . 1.390(5) ?
C6 C7 . 1.388(5) ?
C7 C8 . 1.372(7) ?
C7 H7 . 0.9300 ?
C8 C9 . 1.392(7) ?
C8 H8 . 0.9300 ?
C9 C10 . 1.367(6) ?
C9 H9 . 0.9300 ?
C10 H10 . 0.9300 ?
C11 C12 . 1.508(5) ?
C11 H11 . 0.9800 ?
C12 C13 . 1.303(6) ?
C12 H12 . 0.9300 ?
C13 C14 . 1.512(5) ?
C13 H13 . 0.9300 ?
C14 H14 . 0.9800 ?

loop_
_geom_hbond_atom_site_label_D
_geom_hbond_atom_site_label_H
_geom_hbond_atom_site_label_A
_geom_hbond_site_symmetry_A
_geom_hbond_distance_DH
_geom_hbond_distance_HA
_geom_hbond_distance_DA
_geom_hbond_angle_DHA
N2 H2B O2 4_555 0.86 2.28 3.131(5) 174
C3 H3 O1 2_554 0.98 2.48 3.232(5) 133

loop_
_geom_torsion_atom_site_label_1
_geom_torsion_atom_site_label_2
_geom_torsion_atom_site_label_3
_geom_torsion_atom_site_label_4
_geom_torsion_site_symmetry_1
_geom_torsion_site_symmetry_2
_geom_torsion_site_symmetry_3
_geom_torsion_site_symmetry_4
_geom_torsion
_geom_torsion_publ_flag
C4 N1 C1 O1 . . . . -178.2(4) ?
C5 N1 C1 O1 . . . . -1.7(5) ?
C4 N1 C1 C2 . . . . 4.9(4) ?
C5 N1 C1 C2 . . . . -178.6(3) ?
O1 C1 C2 C3 . . . . 176.8(4) ?
N1 C1 C2 C3 . . . . -6.4(4) ?
O1 C1 C2 C11 . . . . -73.9(5) ?
N1 C1 C2 C11 . . . . 102.8(3) ?
C1 C2 C3 C4 . . . . 5.6(4) ?
C11 C2 C3 C4 . . . . -111.6(3) ?
C1 C2 C3 C14 . . . . 119.9(3) ?
C11 C2 C3 C14 . . . . 2.7(3) ?
C1 N1 C4 O2 . . . . -179.7(4) ?
C5 N1 C4 O2 . . . . 3.7(6) ?
C1 N1 C4 C3 . . . . -1.1(4) ?
C5 N1 C4 C3 . . . . -177.7(3) ?
C2 C3 C4 O2 . . . . 175.5(4) ?
C14 C3 C4 O2 . . . . 67.3(5) ?
C2 C3 C4 N1 . . . . -3.0(4) ?
C14 C3 C4 N1 . . . . -111.2(3) ?
C1 N1 C5 C6 . . . . 72.1(4) ?
C4 N1 C5 C6 . . . . -111.7(4) ?
C1 N1 C5 C10 . . . . -107.0(4) ?
C4 N1 C5 C10 . . . . 69.2(5) ?
C10 C5 C6 N2 . . . . 179.4(3) ?
N1 C5 C6 N2 . . . . 0.3(5) ?
C10 C5 C6 C7 . . . . 0.0(5) ?
N1 C5 C6 C7 . . . . -179.1(3) ?
N2 C6 C7 C8 . . . . -179.2(4) ?
C5 C6 C7 C8 . . . . 0.1(6) ?
C6 C7 C8 C9 . . . . -0.7(7) ?
C7 C8 C9 C10 . . . . 1.1(7) ?
C8 C9 C10 C5 . . . . -0.9(6) ?
C6 C5 C10 C9 . . . . 0.4(6) ?
N1 C5 C10 C9 . . . . 179.5(3) ?
C14 O3 C11 C12 . . . . 48.6(3) ?
C14 O3 C11 C2 . . . . -59.9(3) ?
C1 C2 C11 O3 . . . . -77.4(3) ?
C3 C2 C11 O3 . . . . 34.3(3) ?
C1 C2 C11 C12 . . . . 176.5(3) ?
C3 C2 C11 C12 . . . . -71.8(4) ?
O3 C11 C12 C13 . . . . -31.7(4) ?
C2 C11 C12 C13 . . . . 72.7(4) ?
C11 C12 C13 C14 . . . . 0.3(5) ?
C11 O3 C14 C13 . . . . -48.3(3) ?
C11 O3 C14 C3 . . . . 61.8(3) ?
C12 C13 C14 O3 . . . . 31.1(4) ?
C12 C13 C14 C3 . . . . -72.9(4) ?
C4 C3 C14 O3 . . . . 72.1(3) ?
C2 C3 C14 O3 . . . . -38.9(3) ?
C4 C3 C14 C13 . . . . 178.0(3) ?
C2 C3 C14 C13 . . . . 67.0(3) ?
